data_2229779
loop_
_publ_author_name
'Meng, Yan'

_publ_section_title
;
 Poly[\m-(5,5'-diazenediylditetrazolido)-dicaesium]
;
_journal_coeditor_code NK2085
_journal_issue 4
_journal_name_full 'Acta Crystallographica Section E'
_journal_page_first m453
_journal_paper_doi 10.1107/S1600536811008312
_journal_volume 67
_journal_year 2011
_chemical_formula_iupac '[Cs2 (C2 N10)]'
_chemical_formula_moiety 'C2 Cs2 N10'
_chemical_formula_sum 'C2 Cs2 N10'
_chemical_formula_weight 429.94
_chemical_name_systematic
;
Poly[\m-(5,5'-diazenediylditetrazolido)-dicaesium]
;
_space_group_IT_number 14
_symmetry_cell_setting monoclinic
_symmetry_space_group_name_Hall '-P 2ybc'
_symmetry_space_group_name_H-M 'P 1 21/c 1'
_atom_sites_solution_primary direct
_atom_sites_solution_secondary difmap
_audit_creation_method SHELXL-97
_cell_angle_alpha 90.00
_cell_angle_beta 93.83(3)
_cell_angle_gamma 90.00
_cell_formula_units_Z 2
_cell_length_a 4.4393(9)
_cell_length_b 8.7151(17)
_cell_length_c 11.860(2)
_cell_measurement_reflns_used 1601
_cell_measurement_temperature 293(2)
_cell_measurement_theta_max 25.3491
_cell_measurement_theta_min 3.4413
_cell_volume 457.83(15)
_computing_cell_refinement 'SAINT (Bruker, 2007)'
_computing_data_collection 'SMART (Bruker, 2007)'
_computing_data_reduction 'SAINT (Bruker, 2007)'
_computing_molecular_graphics 'SHELXTL (Sheldrick, 2008)'
_computing_publication_material 'publCIF (Westrip, 2010)'
_computing_structure_refinement 'SHELXTL (Sheldrick, 2008)'
_computing_structure_solution 'SHELXTL (Sheldrick, 2008)'
_diffrn_ambient_temperature 293(2)
_diffrn_measured_fraction_theta_full 0.998
_diffrn_measured_fraction_theta_max 0.998
_diffrn_measurement_device_type 'Bruker SMART CCD'
_diffrn_measurement_method '\f and \w'
_diffrn_radiation_monochromator graphite
_diffrn_radiation_source 'fine-focus sealed tube'
_diffrn_radiation_type MoK\a
_diffrn_radiation_wavelength 0.71073
_diffrn_reflns_av_R_equivalents 0.0465
_diffrn_reflns_av_sigmaI/netI 0.0346
_diffrn_reflns_limit_h_max 4
_diffrn_reflns_limit_h_min -5
_diffrn_reflns_limit_k_max 10
_diffrn_reflns_limit_k_min -10
_diffrn_reflns_limit_l_max 14
_diffrn_reflns_limit_l_min -12
_diffrn_reflns_number 4146
_diffrn_reflns_theta_full 25.34
_diffrn_reflns_theta_max 25.34
_diffrn_reflns_theta_min 3.44
_exptl_absorpt_coefficient_mu 7.942
_exptl_absorpt_correction_T_max 0.6064
_exptl_absorpt_correction_T_min 0.1352
_exptl_absorpt_correction_type multi-scan
_exptl_absorpt_process_details '(SADABS; Bruker, 2007)'
_exptl_crystal_colour Yellow
_exptl_crystal_density_diffrn 3.119
_exptl_crystal_density_method 'not measured'
_exptl_crystal_description Block
_exptl_crystal_F_000 384
_exptl_crystal_size_max 0.4200
_exptl_crystal_size_mid 0.2600
_exptl_crystal_size_min 0.0700
_refine_diff_density_max 1.359
_refine_diff_density_min -1.465
_refine_ls_extinction_method none
_refine_ls_goodness_of_fit_ref 1.151
_refine_ls_matrix_type full
_refine_ls_number_parameters 64
_refine_ls_number_reflns 842
_refine_ls_number_restraints 0
_refine_ls_restrained_S_all 1.151
_refine_ls_R_factor_all 0.0374
_refine_ls_R_factor_gt 0.0314
_refine_ls_shift/su_max 0.000
_refine_ls_shift/su_mean 0.000
_refine_ls_structure_factor_coef Fsqd
_refine_ls_weighting_details 'calc w=1/[\s^2^(Fo^2^)+(0.0385P)^2^+0.5977P] where P=(Fo^2^+2Fc^2^)/3'
_refine_ls_weighting_scheme calc
_refine_ls_wR_factor_gt 0.0776
_refine_ls_wR_factor_ref 0.0817
_reflns_number_gt 747
_reflns_number_total 842
_reflns_threshold_expression I>2sigma(I)
_cod_data_source_file nk2085.cif
_cod_data_source_block I
_cod_original_cell_volume 457.82(16)
_cod_original_sg_symbol_H-M 'P 21/c'
_cod_database_code 2229779
_cod_database_fobs_code 2229779

loop_
_symmetry_equiv_pos_as_xyz
'x, y, z'
'-x, y+1/2, -z+1/2'
'-x, -y, -z'
'x, -y-1/2, z-1/2'

loop_
_atom_site_type_symbol
_atom_site_label
_atom_site_fract_x
_atom_site_fract_y
_atom_site_fract_z
_atom_site_U_iso_or_equiv
_atom_site_adp_type
_atom_site_calc_flag
_atom_site_refinement_flags
_atom_site_occupancy
_atom_site_disorder_assembly
_atom_site_disorder_group
Cs Cs1 0.08959(8) 0.47092(5) 0.19017(3) 0.0345(2) Uani d . 1 . .
C C1 -0.2743(12) 0.3536(7) 0.4829(5) 0.0246(13) Uani d . 1 . .
N N1 -0.3813(11) 0.3517(6) 0.3756(4) 0.0320(12) Uani d . 1 . .
N N2 -0.5901(11) 0.2386(6) 0.3729(5) 0.0346(13) Uani d . 1 . .
N N3 -0.6023(13) 0.1805(6) 0.4744(5) 0.0389(14) Uani d . 1 . .
N N4 -0.4029(13) 0.2515(7) 0.5477(5) 0.0379(14) Uani d . 1 . .
N N5 -0.0545(11) 0.4536(6) 0.5334(5) 0.0293(12) Uani d . 1 . .

loop_
_atom_site_aniso_label
_atom_site_aniso_U_11
_atom_site_aniso_U_22
_atom_site_aniso_U_33
_atom_site_aniso_U_12
_atom_site_aniso_U_13
_atom_site_aniso_U_23
Cs1 0.0288(3) 0.0391(3) 0.0354(3) -0.00007(16) 0.0014(2) 0.00540(17)
C1 0.022(3) 0.026(3) 0.026(3) 0.005(3) 0.001(2) -0.001(3)
N1 0.028(3) 0.035(3) 0.032(3) -0.004(2) -0.001(2) -0.007(3)
N2 0.026(3) 0.034(3) 0.043(3) -0.002(2) 0.001(2) -0.009(3)
N3 0.031(3) 0.029(3) 0.057(4) 0.003(2) 0.004(3) 0.008(3)
N4 0.031(3) 0.040(3) 0.042(3) 0.001(3) 0.001(3) 0.009(3)
N5 0.025(3) 0.032(3) 0.031(3) 0.002(2) 0.003(2) -0.003(2)

loop_
_atom_type_symbol
_atom_type_description
_atom_type_scat_dispersion_real
_atom_type_scat_dispersion_imag
_atom_type_scat_source
C C 0.0033 0.0016 'International Tables Vol C Tables 4.2.6.8 and 6.1.1.4'
N N 0.0061 0.0033 'International Tables Vol C Tables 4.2.6.8 and 6.1.1.4'
Cs Cs -0.3680 2.1192 'International Tables Vol C Tables 4.2.6.8 and 6.1.1.4'

loop_
_geom_angle_atom_site_label_1
_geom_angle_atom_site_label_2
_geom_angle_atom_site_label_3
_geom_angle_site_symmetry_1
_geom_angle_site_symmetry_3
_geom_angle
_geom_angle_publ_flag
N2 Cs1 N3 1_655 4_665 94.82(14) ?
N2 Cs1 N2 1_655 2_455 149.65(5) ?
N3 Cs1 N2 4_665 2_455 115.02(14) ?
N3 Cs1 N1 4_665 1_655 94.53(14) ?
N2 Cs1 N1 2_455 1_655 145.48(14) ?
N2 Cs1 N4 1_655 4_565 102.85(14) ?
N3 Cs1 N4 4_665 4_565 70.05(14) ?
N2 Cs1 N4 2_455 4_565 83.47(14) ?
N2 Cs1 N1 1_655 . 68.00(13) ?
N3 Cs1 N1 4_665 . 135.48(14) ?
N2 Cs1 N1 2_455 . 85.81(13) ?
N4 Cs1 N1 4_565 . 74.28(13) ?
N2 Cs1 N2 1_655 2 108.58(7) ?
N3 Cs1 N2 4_665 2 77.69(14) ?
N2 Cs1 N2 2_455 2 84.36(13) ?
N4 Cs1 N2 4_565 2 136.31(13) ?
N1 Cs1 N2 . 2 146.00(14) ?
N1 C1 N4 . . 113.9(5) ?
N1 C1 N5 . . 127.4(6) ?
N4 C1 N5 . . 118.7(5) ?
C1 N1 N2 . . 103.4(5) ?
C1 N1 Cs1 . . 115.6(4) ?
N2 N1 Cs1 . . 132.6(4) ?
N3 N2 N1 . . 109.3(5) ?
N3 N2 Cs1 . 1_455 144.7(4) ?
N1 N2 Cs1 . 1_455 80.2(3) ?
N3 N2 Cs1 . 2_445 82.3(4) ?
N1 N2 Cs1 . 2_445 168.2(4) ?
N3 N2 Cs1 . 2_545 90.3(4) ?
N1 N2 Cs1 . 2_545 92.8(3) ?
N2 N3 N4 . . 110.4(5) ?
N2 N3 Cs1 . 4_466 157.3(4) ?
N4 N3 Cs1 . 4_466 88.4(4) ?
C1 N4 N3 . . 102.9(5) ?
C1 N4 Cs1 . 4_566 113.2(4) ?
N3 N4 Cs1 . 4_566 116.4(4) ?
N5 N5 C1 3_566 . 114.6(7) ?

loop_
_geom_bond_atom_site_label_1
_geom_bond_atom_site_label_2
_geom_bond_site_symmetry_2
_geom_bond_distance
_geom_bond_publ_flag
Cs1 N2 1_655 3.225(6) ?
Cs1 N3 4_665 3.260(6) ?
Cs1 N2 2_455 3.270(5) ?
Cs1 N4 4_565 3.301(6) ?
Cs1 N1 . 3.301(5) ?
Cs1 N2 2 3.341(5) ?
C1 N1 . 1.329(7) ?
C1 N4 . 1.329(8) ?
C1 N5 . 1.411(8) ?
N1 N2 . 1.352(7) ?
N2 N3 . 1.311(8) ?
N2 Cs1 1_455 3.225(6) ?
N2 Cs1 2_445 3.270(5) ?
N2 Cs1 2_545 3.341(5) ?
N3 N4 . 1.349(8) ?
N3 Cs1 4_466 3.260(6) ?
N4 Cs1 4_566 3.301(6) ?
N5 N5 3_566 1.252(10) ?
